data_1542743
loop_
_publ_author_name
'Zhang, Liangliang'
'Chen, Su'
'Gao, Yuzhen'
'Zhang, Pengbo'
'Wu, Yile'
'Tang, Guo'
'Zhao, Yufen'

_publ_section_title
;
 tert-Butyl Hydroperoxide Mediated Cascade Synthesis of
 3-Arylsulfonylquinolines.
;
_journal_issue 6
_journal_name_full 'Organic letters'
_journal_page_first 1286
_journal_page_last 1289
_journal_paper_doi 10.1021/acs.orglett.6b00198
_journal_volume 18
_journal_year 2016
_chemical_formula_sum 'C22 H16 Cl N O2 S'
_chemical_formula_weight 393.89
_chemical_name_systematic
; 
 ? 
;
_space_group_IT_number 14
_symmetry_cell_setting monoclinic
_symmetry_space_group_name_Hall '-P 2ybc'
_symmetry_space_group_name_H-M 'P 1 21/c 1'
_atom_sites_solution_hydrogens geom
_atom_sites_solution_primary direct
_atom_sites_solution_secondary difmap
_audit_creation_method SHELXL-97
_cell_angle_alpha 90.00
_cell_angle_beta 97.534(4)
_cell_angle_gamma 90.00
_cell_formula_units_Z 4
_cell_length_a 10.375(2)
_cell_length_b 16.767(4)
_cell_length_c 10.757(2)
_cell_measurement_reflns_used 3645
_cell_measurement_temperature 273(2)
_cell_measurement_theta_max 27.13
_cell_measurement_theta_min 2.26
_cell_volume 1855.1(7)
_computing_cell_refinement 'Bruker SMART'
_computing_data_collection 'Bruker SMART'
_computing_data_reduction 'Bruker SAINT'
_computing_molecular_graphics 'Bruker SHELXTL'
_computing_publication_material 'Bruker SHELXTL'
_computing_structure_refinement 'SHELXL-97 (Sheldrick, 1997)'
_computing_structure_solution 'SHELXS-97 (Sheldrick, 1990)'
_diffrn_ambient_temperature 273(2)
_diffrn_measured_fraction_theta_full 0.994
_diffrn_measured_fraction_theta_max 0.994
_diffrn_measurement_device_type 'CCD area detector'
_diffrn_measurement_method 'phi and omega scans'
_diffrn_radiation_monochromator graphite
_diffrn_radiation_source 'fine-focus sealed tube'
_diffrn_radiation_type MoK\a
_diffrn_radiation_wavelength 0.71073
_diffrn_reflns_av_R_equivalents 0.0501
_diffrn_reflns_av_sigmaI/netI 0.0464
_diffrn_reflns_limit_h_max 12
_diffrn_reflns_limit_h_min -12
_diffrn_reflns_limit_k_max 20
_diffrn_reflns_limit_k_min -20
_diffrn_reflns_limit_l_max 13
_diffrn_reflns_limit_l_min -13
_diffrn_reflns_number 13840
_diffrn_reflns_theta_full 26.00
_diffrn_reflns_theta_max 26.00
_diffrn_reflns_theta_min 1.98
_exptl_absorpt_coefficient_mu 0.336
_exptl_absorpt_correction_type none
_exptl_crystal_colour colorless
_exptl_crystal_density_diffrn 1.410
_exptl_crystal_density_method 'not measured'
_exptl_crystal_description block
_exptl_crystal_F_000 816
_refine_diff_density_max 0.370
_refine_diff_density_min -0.262
_refine_diff_density_rms 0.055
_refine_ls_extinction_method none
_refine_ls_goodness_of_fit_ref 1.156
_refine_ls_hydrogen_treatment mixed
_refine_ls_matrix_type full
_refine_ls_number_parameters 245
_refine_ls_number_reflns 3628
_refine_ls_number_restraints 0
_refine_ls_restrained_S_all 1.156
_refine_ls_R_factor_all 0.0766
_refine_ls_R_factor_gt 0.0644
_refine_ls_shift/su_max 0.000
_refine_ls_shift/su_mean 0.000
_refine_ls_structure_factor_coef Fsqd
_refine_ls_weighting_details 'calc w=1/[\s^2^(Fo^2^)+(0.0491P)^2^+0.9595P] where P=(Fo^2^+2Fc^2^)/3'
_refine_ls_weighting_scheme calc
_refine_ls_wR_factor_gt 0.1371
_refine_ls_wR_factor_ref 0.1434
_reflns_number_gt 3136
_reflns_number_total 3628
_reflns_threshold_expression >2sigma(I)
_cod_data_source_file ol6b00198_si_002.cif
_cod_data_source_block 1
_cod_depositor_comments
;
The following automatic conversions were performed:

'_symmetry_cell_setting' value 'Monoclinic' changed to 'monoclinic'
according to
/usr/data/users/saulius/crontab/automatic-downloads/rss-feeds/ACS/lib/dictionaries/cif_core.dic
dictionary named 'cif_core.dic' version 2.4.2 from 2011-04-26.

Automatic conversion script
Id: cif_fix_values 4268 2015-11-12 08:31:59Z antanas 

 Adding full bibliography for 1542743.cif.

2019-03-14
Z value and formula inserted replacing absurd original values
                 miguel
;
_cod_original_formula_sum 'C4.89 H3.56 Cl0.22 N0.22 O0.44 S0.22'
_cod_original_formula_weight 87.53
_cod_original_formula_units_Z 18
_cod_original_cell_volume 1855.0(7)
_cod_original_sg_symbol_H-M P2(1)/c
_cod_database_code 1542743

loop_
_symmetry_equiv_pos_as_xyz
'x, y, z'
'-x, y+1/2, -z+1/2'
'-x, -y, -z'
'x, -y-1/2, z-1/2'

loop_
_atom_site_label
_atom_site_type_symbol
_atom_site_fract_x
_atom_site_fract_y
_atom_site_fract_z
_atom_site_U_iso_or_equiv
_atom_site_adp_type
_atom_site_occupancy
_atom_site_symmetry_multiplicity
_atom_site_calc_flag
_atom_site_refinement_flags
S1 S 0.06172(7) 0.19864(5) 0.08735(6) 0.0424(2) Uani 1 1 d .
Cl1 Cl 0.51431(9) 0.40423(5) 0.48649(10) 0.0642(3) Uani 1 1 d .
O2 O 0.0069(2) 0.27395(15) 0.0446(2) 0.0597(7) Uani 1 1 d .
C1 C 0.2492(2) 0.16560(16) 0.2911(2) 0.0316(6) Uani 1 1 d .
C2 C 0.2131(2) 0.07992(16) 0.2893(2) 0.0331(6) Uani 1 1 d .
C3 C -0.0547(3) 0.14659(17) 0.1599(2) 0.0345(6) Uani 1 1 d .
C4 C 0.3494(3) 0.19397(17) 0.3844(2) 0.0339(6) Uani 1 1 d .
C5 C -0.1088(3) 0.18141(17) 0.2576(2) 0.0373(6) Uani 1 1 d .
H5 H -0.0810 0.2314 0.2877 0.045 Uiso 1 1 calc R
C6 C 0.1888(3) 0.22167(17) 0.2098(2) 0.0358(6) Uani 1 1 d .
C7 C 0.3790(3) 0.27617(17) 0.3871(3) 0.0358(6) Uani 1 1 d .
N1 N 0.3183(2) 0.32979(14) 0.3047(2) 0.0412(6) Uani 1 1 d .
C8 C -0.2465(3) 0.06683(17) 0.2654(3) 0.0378(7) Uani 1 1 d .
C9 C 0.4187(3) 0.14291(19) 0.4727(3) 0.0410(7) Uani 1 1 d .
H9 H 0.4002 0.0886 0.4703 0.049 Uiso 1 1 calc R
C10 C -0.2037(3) 0.14135(18) 0.3095(3) 0.0393(7) Uani 1 1 d .
H10 H -0.2401 0.1645 0.3753 0.047 Uiso 1 1 calc R
C11 C 0.1449(3) 0.05050(17) 0.3815(2) 0.0357(6) Uani 1 1 d .
H11 H 0.1196 0.0849 0.4416 0.043 Uiso 1 1 calc R
C12 C 0.4775(3) 0.30349(19) 0.4804(3) 0.0452(8) Uani 1 1 d .
C13 C -0.0930(3) 0.07184(18) 0.1166(3) 0.0412(7) Uani 1 1 d .
H13 H -0.0548 0.0481 0.0523 0.049 Uiso 1 1 calc R
O1 O 0.1102(2) 0.14749(15) -0.00130(19) 0.0570(6) Uani 1 1 d .
C14 C 0.2265(3) 0.30194(19) 0.2212(3) 0.0449(7) Uani 1 1 d .
H14 H 0.1830 0.3381 0.1650 0.054 Uiso 1 1 calc R
C15 C 0.2516(3) 0.02754(18) 0.2013(3) 0.0410(7) Uani 1 1 d .
H15 H 0.2982 0.0464 0.1392 0.049 Uiso 1 1 calc R
C16 C 0.2211(3) -0.05221(19) 0.2058(3) 0.0496(8) Uani 1 1 d .
H16 H 0.2470 -0.0871 0.1465 0.060 Uiso 1 1 calc R
C17 C -0.1888(3) 0.03284(18) 0.1699(3) 0.0421(7) Uani 1 1 d .
H17 H -0.2152 -0.0176 0.1408 0.051 Uiso 1 1 calc R
C18 C 0.1523(3) -0.08063(19) 0.2975(3) 0.0488(8) Uani 1 1 d .
H18 H 0.1318 -0.1345 0.3003 0.059 Uiso 1 1 calc R
C19 C -0.3539(3) 0.0249(2) 0.3193(3) 0.0538(8) Uani 1 1 d .
H19A H -0.3418 0.0309 0.4089 0.081 Uiso 1 1 calc R
H19B H -0.3528 -0.0307 0.2984 0.081 Uiso 1 1 calc R
H19C H -0.4359 0.0476 0.2853 0.081 Uiso 1 1 calc R
C20 C 0.1142(3) -0.02894(18) 0.3851(3) 0.0444(7) Uani 1 1 d .
H20 H 0.0674 -0.0480 0.4470 0.053 Uiso 1 1 calc R
C21 C 0.5426(3) 0.2530(2) 0.5653(3) 0.0545(9) Uani 1 1 d .
H21 H 0.6071 0.2726 0.6258 0.065 Uiso 1 1 calc R
C22 C 0.5127(3) 0.1718(2) 0.5619(3) 0.0523(8) Uani 1 1 d .
H22 H 0.5570 0.1374 0.6204 0.063 Uiso 1 1 calc R

loop_
_atom_site_aniso_label
_atom_site_aniso_U_11
_atom_site_aniso_U_22
_atom_site_aniso_U_33
_atom_site_aniso_U_23
_atom_site_aniso_U_13
_atom_site_aniso_U_12
S1 0.0426(4) 0.0556(5) 0.0277(4) 0.0068(3) -0.0006(3) -0.0016(4)
Cl1 0.0568(5) 0.0497(5) 0.0859(7) -0.0189(5) 0.0081(5) -0.0193(4)
O2 0.0598(15) 0.0662(16) 0.0485(13) 0.0252(12) -0.0103(11) -0.0020(12)
C1 0.0298(13) 0.0372(15) 0.0287(13) 0.0021(11) 0.0072(11) -0.0004(12)
C2 0.0278(13) 0.0369(15) 0.0329(14) 0.0017(12) -0.0026(11) 0.0000(11)
C3 0.0316(14) 0.0423(16) 0.0272(13) 0.0002(12) -0.0048(11) 0.0051(12)
C4 0.0289(14) 0.0402(16) 0.0336(14) -0.0009(12) 0.0073(11) -0.0003(12)
C5 0.0451(16) 0.0332(15) 0.0319(14) -0.0020(12) -0.0016(12) 0.0053(13)
C6 0.0358(15) 0.0398(16) 0.0319(14) 0.0052(12) 0.0051(12) -0.0032(12)
C7 0.0294(14) 0.0402(16) 0.0396(15) -0.0029(13) 0.0114(12) -0.0035(12)
N1 0.0408(14) 0.0357(14) 0.0478(14) 0.0035(11) 0.0083(12) -0.0054(11)
C8 0.0340(15) 0.0390(16) 0.0380(15) 0.0023(13) -0.0042(12) 0.0055(12)
C9 0.0341(15) 0.0442(17) 0.0436(16) 0.0026(13) 0.0015(13) -0.0020(13)
C10 0.0438(16) 0.0413(17) 0.0332(14) -0.0020(12) 0.0063(13) 0.0087(13)
C11 0.0356(15) 0.0375(16) 0.0338(14) -0.0035(12) 0.0042(12) -0.0013(12)
C12 0.0362(16) 0.0479(19) 0.0522(18) -0.0096(15) 0.0090(14) -0.0078(14)
C13 0.0346(15) 0.0497(18) 0.0377(15) -0.0143(14) -0.0009(12) 0.0067(14)
O1 0.0533(14) 0.0854(18) 0.0332(11) -0.0064(11) 0.0093(10) -0.0068(12)
C14 0.0462(18) 0.0442(19) 0.0448(17) 0.0136(14) 0.0079(14) 0.0002(14)
C15 0.0392(16) 0.0465(18) 0.0377(15) -0.0020(13) 0.0070(13) -0.0005(14)
C16 0.0532(19) 0.0439(19) 0.0514(19) -0.0152(15) 0.0061(16) 0.0058(15)
C17 0.0339(15) 0.0410(17) 0.0485(17) -0.0120(14) -0.0052(13) 0.0015(13)
C18 0.0497(19) 0.0329(17) 0.061(2) 0.0006(15) -0.0010(16) -0.0017(14)
C19 0.052(2) 0.054(2) 0.056(2) 0.0014(16) 0.0093(16) -0.0055(16)
C20 0.0439(17) 0.0408(18) 0.0491(18) 0.0049(14) 0.0081(14) -0.0073(14)
C21 0.0356(17) 0.069(2) 0.056(2) -0.0121(18) -0.0049(15) -0.0095(16)
C22 0.0419(18) 0.059(2) 0.0519(19) 0.0030(16) -0.0098(15) 0.0009(16)

loop_
_atom_type_symbol
_atom_type_description
_atom_type_scat_dispersion_real
_atom_type_scat_dispersion_imag
_atom_type_scat_source
C C 0.0033 0.0016 'International Tables Vol C Tables 4.2.6.8 and 6.1.1.4'
H H 0.0000 0.0000 'International Tables Vol C Tables 4.2.6.8 and 6.1.1.4'
N N 0.0061 0.0033 'International Tables Vol C Tables 4.2.6.8 and 6.1.1.4'
O O 0.0106 0.0060 'International Tables Vol C Tables 4.2.6.8 and 6.1.1.4'
S S 0.1246 0.1234 'International Tables Vol C Tables 4.2.6.8 and 6.1.1.4'
Cl Cl 0.1484 0.1585 'International Tables Vol C Tables 4.2.6.8 and 6.1.1.4'

loop_
_geom_angle_atom_site_label_1
_geom_angle_atom_site_label_2
_geom_angle_atom_site_label_3
_geom_angle
O1 S1 O2 118.42(14)
O1 S1 C3 108.85(14)
O2 S1 C3 108.23(14)
O1 S1 C6 109.51(14)
O2 S1 C6 105.69(14)
C3 S1 C6 105.36(12)
C6 C1 C4 116.6(2)
C6 C1 C2 124.0(2)
C4 C1 C2 119.4(2)
C11 C2 C15 118.9(3)
C11 C2 C1 119.2(2)
C15 C2 C1 121.7(2)
C13 C3 C5 120.9(3)
C13 C3 S1 119.1(2)
C5 C3 S1 120.0(2)
C9 C4 C7 119.4(3)
C9 C4 C1 122.2(3)
C7 C4 C1 118.4(2)
C10 C5 C3 119.2(3)
C1 C6 C14 120.1(3)
C1 C6 S1 123.6(2)
C14 C6 S1 116.3(2)
N1 C7 C4 123.5(3)
N1 C7 C12 118.7(3)
C4 C7 C12 117.8(3)
C14 N1 C7 116.5(3)
C17 C8 C10 118.4(3)
C17 C8 C19 120.8(3)
C10 C8 C19 120.8(3)
C22 C9 C4 120.9(3)
C5 C10 C8 121.1(3)
C20 C11 C2 120.6(3)
C21 C12 C7 121.7(3)
C21 C12 Cl1 119.7(2)
C7 C12 Cl1 118.6(3)
C17 C13 C3 118.9(3)
N1 C14 C6 124.9(3)
C16 C15 C2 120.2(3)
C18 C16 C15 120.3(3)
C13 C17 C8 121.5(3)
C20 C18 C16 119.7(3)
C11 C20 C18 120.2(3)
C12 C21 C22 120.1(3)
C9 C22 C21 120.1(3)

loop_
_geom_bond_atom_site_label_1
_geom_bond_atom_site_label_2
_geom_bond_distance
S1 O1 1.423(2)
S1 O2 1.436(2)
S1 C3 1.754(3)
S1 C6 1.780(3)
Cl1 C12 1.731(3)
C1 C6 1.377(4)
C1 C4 1.429(4)
C1 C2 1.484(4)
C2 C11 1.382(4)
C2 C15 1.388(4)
C3 C13 1.378(4)
C3 C5 1.383(4)
C4 C9 1.404(4)
C4 C7 1.411(4)
C5 C10 1.370(4)
C6 C14 1.402(4)
C7 N1 1.358(4)
C7 C12 1.412(4)
N1 C14 1.307(4)
C8 C17 1.378(4)
C8 C10 1.388(4)
C8 C19 1.498(4)
C9 C22 1.364(4)
C11 C20 1.371(4)
C12 C21 1.358(5)
C13 C17 1.376(4)
C15 C16 1.377(4)
C16 C18 1.376(4)
C18 C20 1.376(4)
C21 C22 1.396(5)
